data_7205753
loop_
_publ_author_name
'Yu, Kai'
'Chen, Wei-Lin'
'Zhou, Bai-Bin'
'Li, Yang-Guang'
'Yu, Yang'
'Su, Zhan-Hua'
'Gao, Song'
'Chen, Ying'

_publ_section_title
;
 New extended poly(oxomolybdophosphates) based on strontium(ii) linkers
;
_journal_issue 10
_journal_name_full CrystEngComm
_journal_page_first 3417
_journal_paper_doi 10.1039/c0ce00727g
_journal_volume 13
_journal_year 2011
_chemical_formula_sum 'C10 H60 Mn2 Mo12 N2 O82 P8 Sr4'
_chemical_formula_weight 3380.00
_chemical_name_systematic
;
?
;
_space_group_IT_number 14
_symmetry_cell_setting monoclinic
_symmetry_space_group_name_Hall '-P 2ybc'
_symmetry_space_group_name_H-M 'P 1 21/c 1'
_atom_sites_solution_hydrogens geom
_atom_sites_solution_primary direct
_atom_sites_solution_secondary difmap
_audit_creation_method SHELXL-97
_cell_angle_alpha 90.00
_cell_angle_beta 113.85
_cell_angle_gamma 90.00
_cell_formula_units_Z 2
_cell_length_a 14.1675(4)
_cell_length_b 21.2583(6)
_cell_length_c 13.6566(4)
_cell_measurement_temperature 293(2)
_cell_volume 3761.83(19)
_computing_cell_refinement 'Bruker SMART'
_computing_data_collection 'Bruker SMART'
_computing_data_reduction 'Bruker SAINT'
_computing_molecular_graphics 'Bruker SHELXTL'
_computing_publication_material 'Bruker SHELXTL'
_computing_structure_refinement 'SHELXL-97 (Sheldrick, 1997)'
_computing_structure_solution 'SHELXS-97 (Sheldrick, 1990)'
_diffrn_ambient_temperature 293(2)
_diffrn_measured_fraction_theta_full 0.988
_diffrn_measured_fraction_theta_max 0.988
_diffrn_measurement_device_type 'CCD area detector'
_diffrn_measurement_method 'phi and omega scans'
_diffrn_radiation_monochromator graphite
_diffrn_radiation_source 'fine-focus sealed tube'
_diffrn_radiation_type MoK\a
_diffrn_radiation_wavelength 0.71073
_diffrn_reflns_av_R_equivalents 0.0197
_diffrn_reflns_av_sigmaI/netI 0.0189
_diffrn_reflns_limit_h_max 18
_diffrn_reflns_limit_h_min -18
_diffrn_reflns_limit_k_max 28
_diffrn_reflns_limit_k_min -27
_diffrn_reflns_limit_l_max 17
_diffrn_reflns_limit_l_min -18
_diffrn_reflns_number 32586
_diffrn_reflns_theta_full 28.30
_diffrn_reflns_theta_max 28.30
_diffrn_reflns_theta_min 2.48
_exptl_absorpt_coefficient_mu 5.368
_exptl_absorpt_correction_T_max 0.4132
_exptl_absorpt_correction_T_min 0.3471
_exptl_absorpt_correction_type multi-scan
_exptl_crystal_colour dark-red
_exptl_crystal_density_diffrn 2.984
_exptl_crystal_density_method 'not measured'
_exptl_crystal_description block
_exptl_crystal_F_000 3232
_exptl_crystal_size_max 0.25
_exptl_crystal_size_mid 0.22
_exptl_crystal_size_min 0.20
_refine_diff_density_max 0.910
_refine_diff_density_min -0.874
_refine_diff_density_rms 0.122
_refine_ls_extinction_method none
_refine_ls_goodness_of_fit_ref 1.064
_refine_ls_hydrogen_treatment constr
_refine_ls_matrix_type full
_refine_ls_number_parameters 553
_refine_ls_number_reflns 9234
_refine_ls_number_restraints 0
_refine_ls_restrained_S_all 1.064
_refine_ls_R_factor_all 0.0248
_refine_ls_R_factor_gt 0.0217
_refine_ls_shift/su_max 0.002
_refine_ls_shift/su_mean 0.000
_refine_ls_structure_factor_coef Fsqd
_refine_ls_weighting_details 'calc w=1/[\s^2^(Fo^2^)+(0.0232P)^2^+9.5958P] where P=(Fo^2^+2Fc^2^)/3'
_refine_ls_weighting_scheme calc
_refine_ls_wR_factor_gt 0.0533
_refine_ls_wR_factor_ref 0.0545
_reflns_number_gt 8554
_reflns_number_total 9234
_reflns_threshold_expression >2sigma(I)
_cod_data_source_file c0ce00727g.txt
_cod_data_source_block yuk108104_0m
_cod_depositor_comments
;
The following automatic conversions were performed:
'_symmetry_cell_setting' value 'Monoclinic' changed to 'monoclinic'
according to '/home/saulius/struct/CIF-dictionaries/cif_core.dic'
dictionary named 'cif_core.dic' version 2.4.1 from 2010-06-29.

Automatic conversion script
Id: cif_fix_enum 1555 2011-01-17 13:19:09Z saulius 
;
_cod_original_cell_volume 3761.88(19)
_cod_original_sg_symbol_H-M 'P 21/c'
_cod_database_code 7205753

loop_
_symmetry_equiv_pos_as_xyz
'x, y, z'
'-x, y+1/2, -z+1/2'
'-x, -y, -z'
'x, -y-1/2, z-1/2'

loop_
_atom_site_label
_atom_site_type_symbol
_atom_site_fract_x
_atom_site_fract_y
_atom_site_fract_z
_atom_site_U_iso_or_equiv
_atom_site_adp_type
_atom_site_occupancy
_atom_site_symmetry_multiplicity
_atom_site_calc_flag
_atom_site_refinement_flags
_atom_site_disorder_assembly
_atom_site_disorder_group
Mo1 Mo 0.645852(18) 0.586801(11) 0.35571(2) 0.01071(5) Uani 1 1 d . . .
Mo2 Mo 0.614336(18) 0.423586(11) 0.318139(19) 0.01063(5) Uani 1 1 d . . .
Mo3 Mo 0.714073(18) 0.416246(11) 0.73752(2) 0.01142(5) Uani 1 1 d . . .
Mo4 Mo 0.644956(19) 0.351268(11) 0.48145(2) 0.01164(5) Uani 1 1 d . . .
Mo5 Mo 0.734473(18) 0.537341(11) 0.76482(2) 0.01094(5) Uani 1 1 d . . .
Mo6 Mo 0.692727(18) 0.635356(11) 0.54373(2) 0.01101(5) Uani 1 1 d . . .
Sr1 Sr 0.86874(2) 0.358626(13) 0.32050(2) 0.01608(6) Uani 1 1 d . . .
Sr2 Sr 0.98530(2) 0.517939(14) 0.21349(2) 0.01615(6) Uani 1 1 d . . .
Mn2 Mn 1.0000 0.5000 0.5000 0.01281(12) Uani 1 2 d S . .
Mn1 Mn 0.5000 0.5000 0.5000 0.01264(12) Uani 1 2 d S . .
P1 P 0.77776(5) 0.50387(4) 0.24847(6) 0.01140(14) Uani 1 1 d . . .
P2 P 0.78827(5) 0.48573(3) 0.55486(6) 0.00931(13) Uani 1 1 d . . .
P3 P 0.91027(6) 0.63781(4) 0.75881(6) 0.01275(14) Uani 1 1 d . . .
P4 P 0.81058(6) 0.28189(4) 0.69853(7) 0.01548(15) Uani 1 1 d . . .
O1 O 0.68025(18) 0.39668(11) 0.83750(19) 0.0218(5) Uani 1 1 d . . .
O2 O 0.52498(17) 0.38247(11) 0.21968(18) 0.0199(5) Uani 1 1 d . . .
O3 O 0.63464(18) 0.70531(11) 0.50970(19) 0.0214(5) Uani 1 1 d . . .
O4 O 0.57724(17) 0.64598(11) 0.27769(18) 0.0200(5) Uani 1 1 d . . .
O5 O 0.70817(18) 0.54552(11) 0.87346(18) 0.0212(5) Uani 1 1 d . . .
O6 O 0.58033(15) 0.57714(10) 0.45854(16) 0.0130(4) Uani 1 1 d . . .
O7 O 0.54945(15) 0.51280(10) 0.26931(16) 0.0135(4) Uani 1 1 d . . .
O8 O 0.74899(15) 0.42568(9) 0.59037(16) 0.0117(4) Uani 1 1 d . A .
O9 O 0.61008(16) 0.35906(10) 0.61755(17) 0.0142(4) Uani 1 1 d . . .
O10 O 0.55517(15) 0.42571(10) 0.42642(16) 0.0127(4) Uani 1 1 d . . .
O11 O 0.61802(15) 0.48613(9) 0.66820(16) 0.0125(4) Uani 1 1 d . . .
O12 O 0.83612(15) 0.46958(10) 0.80159(17) 0.0138(4) Uani 1 1 d . . .
O13 O 0.90202(15) 0.47995(10) 0.58071(17) 0.0137(4) Uani 1 1 d . . .
O14 O 0.72246(15) 0.49550(9) 0.43457(16) 0.0117(4) Uani 1 1 d . A .
O15 O 0.70683(16) 0.44646(10) 0.24071(17) 0.0150(4) Uani 1 1 d . A .
O16 O 0.73096(16) 0.56433(10) 0.27182(18) 0.0163(4) Uani 1 1 d . A .
O17 O 0.78872(16) 0.51145(11) 0.14273(17) 0.0162(4) Uani 1 1 d . A .
O18 O 0.76840(15) 0.54211(9) 0.61627(16) 0.0120(4) Uani 1 1 d . A .
O19 O 0.72424(16) 0.36453(10) 0.39602(17) 0.0146(4) Uani 1 1 d . . .
O20 O 0.77114(15) 0.62554(10) 0.45719(17) 0.0144(4) Uani 1 1 d . . .
O21 O 0.98704(16) 0.60172(11) 0.73046(18) 0.0187(4) Uani 1 1 d . . .
O22 O 0.81693(17) 0.34318(10) 0.76013(18) 0.0187(4) Uani 1 1 d . . .
O23 O 0.76612(17) 0.29524(10) 0.57726(18) 0.0187(4) Uani 1 1 d . . .
O24 O 0.56231(18) 0.29263(11) 0.42173(19) 0.0222(5) Uani 1 1 d . . .
O25 O 0.85981(16) 0.59724(10) 0.81721(17) 0.0170(4) Uani 1 1 d . . .
O26 O 0.82689(16) 0.66995(10) 0.66057(18) 0.0171(4) Uani 1 1 d . . .
O27 O 0.88438(16) 0.48806(10) 0.33566(17) 0.0156(4) Uani 1 1 d . A .
O28 O 0.73986(19) 0.23329(11) 0.7233(2) 0.0244(5) Uani 1 1 d . . .
H28A H 0.6858 0.2504 0.7168 0.037 Uiso 1 1 calc R . .
O29 O 0.65290(15) 0.61476(10) 0.67489(16) 0.0132(4) Uani 1 1 d . . .
O30 O 0.96589(17) 0.69211(11) 0.84011(18) 0.0202(5) Uani 1 1 d . . .
H30A H 1.0042 0.7114 0.8190 0.030 Uiso 1 1 calc R . .
O31 O 0.91420(18) 0.25036(11) 0.73555(19) 0.0239(5) Uani 1 1 d . . .
N1 N 0.4622(3) 0.33730(18) 0.9717(3) 0.0469(9) Uani 1 1 d . . .
H1A H 0.4513 0.2974 0.9657 0.056 Uiso 1 1 calc R . .
C1 C 0.5569(3) 0.36102(19) 0.9870(3) 0.0338(9) Uani 1 1 d . . .
H1 H 0.6100 0.3342 0.9903 0.041 Uiso 1 1 calc R . .
C2 C 0.5732(3) 0.42579(18) 0.9976(3) 0.0298(8) Uani 1 1 d . . .
H2 H 0.6373 0.4423 1.0074 0.036 Uiso 1 1 calc R . .
C3 C 0.3847(3) 0.37801(18) 0.9661(4) 0.0340(9) Uani 1 1 d . . .
H3A H 0.3198 0.3625 0.9549 0.041 Uiso 1 1 calc R . .
C4 C 0.4027(2) 0.43971(14) 0.9768(3) 0.0173(6) Uani 1 1 d . . .
H4 H 0.3490 0.4662 0.9724 0.021 Uiso 1 1 calc R . .
C5 C 0.4947(2) 0.46561(16) 0.9936(3) 0.0200(6) Uani 1 1 d . . .
O1W O 0.5589(2) 0.25326(14) 0.7187(3) 0.0511(9) Uani 1 1 d . . .
H1WA H 0.5418 0.2812 0.7530 0.061 Uiso 1 1 d R . .
H1WB H 0.5452 0.2148 0.7241 0.061 Uiso 1 1 d R . .
O2W O 0.7857(3) 0.69941(19) 0.2214(4) 0.0695(11) Uani 1 1 d . . .
H2WA H 0.7844 0.7015 0.1587 0.083 Uiso 1 1 d R . .
H2WB H 0.7548 0.7271 0.2424 0.083 Uiso 1 1 d R . .
O3W O 0.6892(4) 0.7182(2) 0.8325(4) 0.0878(15) Uani 1 1 d . . .
H3C H 0.6886 0.6893 0.7893 0.105 Uiso 1 1 d R . .
H3D H 0.6299 0.7353 0.8080 0.105 Uiso 1 1 d R . .
O4W O 0.8765(4) 0.7260(2) 0.0211(4) 0.1000(18) Uani 1 1 d . . .
H4C H 0.8733 0.6868 0.0082 0.120 Uiso 1 1 d R . .
H4D H 0.9337 0.7332 0.0735 0.120 Uiso 1 1 d R . .
O5W O 0.9866(4) 0.6122(2) 0.0836(4) 0.0353(9) Uani 0.75 1 d P A 1
O5AW O 0.9348(11) 0.5991(6) 0.0507(9) 0.036(3) Uani 0.25 1 d P A 2
O6W O 0.9240(2) 0.45594(14) 0.0350(2) 0.0366(6) Uani 1 1 d . A .
O7W O 0.8042(2) 0.36888(14) 0.1067(2) 0.0364(6) Uani 1 1 d . . .
O8W O 0.9050(2) 0.27477(14) 0.4669(2) 0.0409(7) Uani 1 1 d . . .
H8C H 0.8610 0.2739 0.4946 0.049 Uiso 1 1 d R . .
H8D H 0.9476 0.2450 0.4945 0.049 Uiso 1 1 d R . .
O9W O 0.9613(2) 0.63199(13) 0.2905(2) 0.0393(7) Uani 1 1 d . A .
H9WA H 0.9317 0.6347 0.3335 0.047 Uiso 1 1 d R . .
H9WB H 0.9833 0.6650 0.2714 0.047 Uiso 1 1 d R . .
O10W O 0.97261(17) 0.60324(11) 0.49692(18) 0.0194(5) Uani 1 1 d . . .
H1OC H 0.9229 0.6262 0.4951 0.023 Uiso 1 1 d R . .
H10D H 1.0154 0.6267 0.4850 0.023 Uiso 1 1 d R . .

loop_
_atom_site_aniso_label
_atom_site_aniso_U_11
_atom_site_aniso_U_22
_atom_site_aniso_U_33
_atom_site_aniso_U_23
_atom_site_aniso_U_13
_atom_site_aniso_U_12
Mo1 0.01117(11) 0.00938(11) 0.01297(12) 0.00079(8) 0.00632(9) 0.00077(8)
Mo2 0.01074(11) 0.00984(11) 0.01252(11) -0.00094(8) 0.00594(9) -0.00064(8)
Mo3 0.01208(11) 0.00996(11) 0.01334(12) 0.00124(9) 0.00631(9) 0.00056(8)
Mo4 0.01337(11) 0.00864(11) 0.01448(12) 0.00040(9) 0.00726(9) 0.00052(8)
Mo5 0.01057(11) 0.01074(11) 0.01259(11) -0.00038(9) 0.00581(9) -0.00055(8)
Mo6 0.01122(11) 0.00853(11) 0.01391(12) -0.00031(8) 0.00574(9) 0.00001(8)
Sr1 0.01624(13) 0.01332(13) 0.02097(15) -0.00244(11) 0.00991(11) -0.00151(10)
Sr2 0.01264(13) 0.02160(15) 0.01567(14) 0.00113(11) 0.00722(10) -0.00010(10)
Mn2 0.0119(3) 0.0142(3) 0.0136(3) -0.0012(2) 0.0064(2) -0.0013(2)
Mn1 0.0130(3) 0.0110(3) 0.0155(3) -0.0002(2) 0.0074(2) 0.0000(2)
P1 0.0105(3) 0.0122(3) 0.0129(3) 0.0000(3) 0.0063(3) 0.0002(3)
P2 0.0092(3) 0.0086(3) 0.0111(3) -0.0001(2) 0.0050(3) 0.0002(2)
P3 0.0117(3) 0.0118(3) 0.0150(4) -0.0023(3) 0.0057(3) -0.0024(3)
P4 0.0167(4) 0.0117(4) 0.0195(4) 0.0038(3) 0.0087(3) 0.0055(3)
O1 0.0265(12) 0.0214(12) 0.0226(12) 0.0026(9) 0.0151(10) -0.0006(9)
O2 0.0191(11) 0.0201(11) 0.0188(11) -0.0039(9) 0.0059(9) -0.0052(9)
O3 0.0245(12) 0.0143(11) 0.0255(12) 0.0001(9) 0.0102(10) 0.0041(9)
O4 0.0211(11) 0.0175(11) 0.0201(11) 0.0033(9) 0.0070(9) 0.0057(9)
O5 0.0263(12) 0.0227(12) 0.0197(11) -0.0035(9) 0.0146(10) -0.0021(9)
O6 0.0106(9) 0.0134(10) 0.0155(10) -0.0011(8) 0.0058(8) -0.0007(7)
O7 0.0126(9) 0.0128(10) 0.0142(10) 0.0005(8) 0.0046(8) 0.0001(8)
O8 0.0143(9) 0.0093(9) 0.0131(10) 0.0010(7) 0.0073(8) -0.0007(7)
O9 0.0163(10) 0.0129(10) 0.0155(10) 0.0003(8) 0.0086(8) -0.0024(8)
O10 0.0128(9) 0.0130(10) 0.0140(10) 0.0003(8) 0.0073(8) 0.0010(8)
O11 0.0098(9) 0.0116(10) 0.0165(10) -0.0003(8) 0.0057(8) 0.0001(7)
O12 0.0104(9) 0.0140(10) 0.0168(10) 0.0009(8) 0.0052(8) 0.0017(8)
O13 0.0110(9) 0.0173(10) 0.0145(10) 0.0002(8) 0.0069(8) 0.0006(8)
O14 0.0133(9) 0.0105(9) 0.0112(9) 0.0005(7) 0.0050(8) 0.0006(7)
O15 0.0151(10) 0.0151(10) 0.0171(10) -0.0024(8) 0.0090(8) -0.0024(8)
O16 0.0197(11) 0.0136(10) 0.0206(11) 0.0003(8) 0.0132(9) 0.0011(8)
O17 0.0144(10) 0.0223(11) 0.0140(10) 0.0007(8) 0.0078(8) 0.0004(8)
O18 0.0145(9) 0.0095(9) 0.0133(10) -0.0003(7) 0.0070(8) 0.0005(7)
O19 0.0141(10) 0.0137(10) 0.0183(11) 0.0008(8) 0.0088(8) 0.0022(8)
O20 0.0124(9) 0.0145(10) 0.0186(11) -0.0009(8) 0.0087(8) -0.0013(8)
O21 0.0165(10) 0.0177(11) 0.0248(12) -0.0020(9) 0.0113(9) 0.0002(8)
O22 0.0205(11) 0.0143(11) 0.0206(11) 0.0015(8) 0.0075(9) 0.0053(8)
O23 0.0242(11) 0.0138(10) 0.0201(11) 0.0028(9) 0.0109(9) 0.0065(9)
O24 0.0261(12) 0.0158(11) 0.0267(12) -0.0031(9) 0.0129(10) -0.0059(9)
O25 0.0168(10) 0.0191(11) 0.0150(10) -0.0010(8) 0.0063(8) -0.0068(8)
O26 0.0160(10) 0.0129(10) 0.0201(11) -0.0008(8) 0.0051(9) -0.0025(8)
O27 0.0133(10) 0.0187(11) 0.0147(10) -0.0007(8) 0.0054(8) 0.0006(8)
O28 0.0263(12) 0.0160(11) 0.0348(14) 0.0075(10) 0.0166(11) 0.0038(9)
O29 0.0141(10) 0.0122(10) 0.0148(10) -0.0004(8) 0.0073(8) 0.0012(8)
O30 0.0217(11) 0.0196(11) 0.0218(11) -0.0084(9) 0.0115(9) -0.0102(9)
O31 0.0225(12) 0.0228(12) 0.0265(13) 0.0033(10) 0.0101(10) 0.0118(9)
N1 0.057(2) 0.0293(19) 0.055(2) -0.0002(17) 0.023(2) -0.0026(17)
C1 0.0275(19) 0.027(2) 0.045(2) -0.0073(17) 0.0134(17) 0.0015(15)
C2 0.0205(16) 0.0256(19) 0.044(2) -0.0090(16) 0.0138(16) -0.0026(14)
C3 0.0292(19) 0.0256(19) 0.052(3) 0.0031(17) 0.0216(18) -0.0034(15)
C4 0.0138(14) 0.0125(14) 0.0276(17) 0.0020(12) 0.0103(12) 0.0009(11)
C5 0.0187(15) 0.0233(17) 0.0172(15) 0.0006(12) 0.0064(12) -0.0002(12)
O1W 0.0533(19) 0.0249(15) 0.092(3) 0.0272(16) 0.0475(19) 0.0157(14)
O2W 0.060(2) 0.059(2) 0.082(3) 0.012(2) 0.021(2) -0.0092(19)
O3W 0.080(3) 0.064(3) 0.105(4) -0.035(3) 0.023(3) 0.014(2)
O4W 0.119(4) 0.083(3) 0.077(3) -0.010(3) 0.017(3) 0.054(3)
O5W 0.040(2) 0.033(2) 0.034(2) 0.0087(18) 0.014(2) 0.0055(19)
O5AW 0.042(8) 0.036(7) 0.011(5) 0.001(4) -0.008(5) -0.009(6)
O6W 0.0453(17) 0.0437(17) 0.0190(13) -0.0003(12) 0.0110(12) 0.0000(13)
O7W 0.0306(14) 0.0401(16) 0.0332(15) 0.0068(12) 0.0074(12) -0.0029(12)
O8W 0.0454(17) 0.0396(17) 0.0411(17) 0.0167(13) 0.0211(14) 0.0120(13)
O9W 0.0563(19) 0.0290(15) 0.0373(16) 0.0010(12) 0.0237(14) -0.0030(13)
O10W 0.0174(11) 0.0164(11) 0.0255(12) -0.0001(9) 0.0098(9) 0.0013(8)

loop_
_atom_type_symbol
_atom_type_description
_atom_type_scat_dispersion_real
_atom_type_scat_dispersion_imag
_atom_type_scat_source
C C 0.0033 0.0016 'International Tables Vol C Tables 4.2.6.8 and 6.1.1.4'
H H 0.0000 0.0000 'International Tables Vol C Tables 4.2.6.8 and 6.1.1.4'
N N 0.0061 0.0033 'International Tables Vol C Tables 4.2.6.8 and 6.1.1.4'
O O 0.0106 0.0060 'International Tables Vol C Tables 4.2.6.8 and 6.1.1.4'
P P 0.1023 0.0942 'International Tables Vol C Tables 4.2.6.8 and 6.1.1.4'
Mn Mn 0.3368 0.7283 'International Tables Vol C Tables 4.2.6.8 and 6.1.1.4'
Mo Mo -1.6832 0.6857 'International Tables Vol C Tables 4.2.6.8 and 6.1.1.4'
Sr Sr -1.5307 3.2498 'International Tables Vol C Tables 4.2.6.8 and 6.1.1.4'

loop_
_geom_angle_atom_site_label_1
_geom_angle_atom_site_label_2
_geom_angle_atom_site_label_3
_geom_angle
_geom_angle_site_symmetry_1
_geom_angle_site_symmetry_3
_geom_angle_publ_flag
O4 Mo1 O20 105.24(10) . . ?
O4 Mo1 O6 102.13(10) . . ?
O20 Mo1 O6 95.35(8) . . ?
O4 Mo1 O16 98.15(10) . . ?
O20 Mo1 O16 85.54(9) . . ?
O6 Mo1 O16 158.68(9) . . ?
O4 Mo1 O7 97.25(10) . . ?
O20 Mo1 O7 156.51(8) . . ?
O6 Mo1 O7 86.34(8) . . ?
O16 Mo1 O7 84.63(8) . . ?
O4 Mo1 O14 169.43(9) . . ?
O20 Mo1 O14 84.28(8) . . ?
O6 Mo1 O14 81.17(8) . . ?
O16 Mo1 O14 77.72(8) . . ?
O7 Mo1 O14 72.81(7) . . ?
O4 Mo1 Mo6 100.42(8) . . ?
O20 Mo1 Mo6 47.87(6) . . ?
O6 Mo1 Mo6 49.12(6) . . ?
O16 Mo1 Mo6 132.90(6) . . ?
O7 Mo1 Mo6 134.53(6) . . ?
O14 Mo1 Mo6 89.35(5) . . ?
O2 Mo2 O19 106.28(10) . . ?
O2 Mo2 O10 101.63(10) . . ?
O19 Mo2 O10 95.37(8) . . ?
O2 Mo2 O15 98.24(10) . . ?
O19 Mo2 O15 84.14(9) . . ?
O10 Mo2 O15 159.41(8) . . ?
O2 Mo2 O7 97.18(10) . . ?
O19 Mo2 O7 155.27(8) . . ?
O10 Mo2 O7 87.32(8) . . ?
O15 Mo2 O7 84.88(8) . . ?
O2 Mo2 O14 169.58(9) . . ?
O19 Mo2 O14 83.60(8) . . ?
O10 Mo2 O14 80.33(8) . . ?
O15 Mo2 O14 79.16(8) . . ?
O7 Mo2 O14 72.60(7) . . ?
O2 Mo2 Mo4 100.98(8) . . ?
O19 Mo2 Mo4 47.95(6) . . ?
O10 Mo2 Mo4 49.00(6) . . ?
O15 Mo2 Mo4 131.65(6) . . ?
O7 Mo2 Mo4 135.12(6) . . ?
O14 Mo2 Mo4 88.07(5) . . ?
O1 Mo3 O12 105.82(10) . . ?
O1 Mo3 O11 102.05(10) . . ?
O12 Mo3 O11 95.25(8) . . ?
O1 Mo3 O22 96.24(10) . . ?
O12 Mo3 O22 85.78(9) . . ?
O11 Mo3 O22 160.62(9) . . ?
O1 Mo3 O9 98.70(10) . . ?
O12 Mo3 O9 154.55(8) . . ?
O11 Mo3 O9 86.06(8) . . ?
O22 Mo3 O9 84.90(9) . . ?
O1 Mo3 O8 169.83(10) . . ?
O12 Mo3 O8 82.80(8) . . ?
O11 Mo3 O8 82.16(8) . . ?
O22 Mo3 O8 78.77(8) . . ?
O9 Mo3 O8 72.18(8) . . ?
O1 Mo3 Mo5 100.44(8) . . ?
O12 Mo3 Mo5 48.27(6) . . ?
O11 Mo3 Mo5 48.72(6) . . ?
O22 Mo3 Mo5 133.80(6) . . ?
O9 Mo3 Mo5 133.58(6) . . ?
O8 Mo3 Mo5 89.32(5) . . ?
O24 Mo4 O19 105.99(10) . . ?
O24 Mo4 O10 101.21(10) . . ?
O19 Mo4 O10 95.46(8) . . ?
O24 Mo4 O23 96.74(11) . . ?
O19 Mo4 O23 85.97(9) . . ?
O10 Mo4 O23 160.82(9) . . ?
O24 Mo4 O8 168.54(10) . . ?
O19 Mo4 O8 84.96(8) . . ?
O10 Mo4 O8 80.70(8) . . ?
O23 Mo4 O8 80.38(8) . . ?
O24 Mo4 Mo2 100.42(8) . . ?
O19 Mo4 Mo2 48.21(6) . . ?
O10 Mo4 Mo2 48.83(6) . . ?
O23 Mo4 Mo2 133.90(6) . . ?
O8 Mo4 Mo2 89.37(5) . . ?
O5 Mo5 O12 104.67(10) . . ?
O5 Mo5 O11 102.94(10) . . ?
O12 Mo5 O11 95.47(8) . . ?
O5 Mo5 O25 95.57(10) . . ?
O12 Mo5 O25 85.66(9) . . ?
O11 Mo5 O25 160.48(9) . . ?
O5 Mo5 O29 99.76(10) . . ?
O12 Mo5 O29 154.55(8) . . ?
O11 Mo5 O29 85.84(8) . . ?
O25 Mo5 O29 84.96(8) . . ?
O5 Mo5 O18 171.47(10) . . ?
O12 Mo5 O18 82.07(8) . . ?
O11 Mo5 O18 81.30(8) . . ?
O25 Mo5 O18 79.56(8) . . ?
O29 Mo5 O18 72.98(7) . . ?
O5 Mo5 Mo3 100.24(8) . . ?
O12 Mo5 Mo3 48.28(6) . . ?
O11 Mo5 Mo3 48.93(6) . . ?
O25 Mo5 Mo3 133.68(6) . . ?
O29 Mo5 Mo3 133.58(6) . . ?
O18 Mo5 Mo3 88.14(5) . . ?
O3 Mo6 O20 105.43(10) . . ?
O3 Mo6 O6 101.77(10) . . ?
O20 Mo6 O6 95.61(8) . . ?
O3 Mo6 O26 95.39(10) . . ?
O20 Mo6 O26 86.20(9) . . ?
O6 Mo6 O26 161.54(9) . . ?
O3 Mo6 O29 98.55(10) . . ?
O20 Mo6 O29 154.86(8) . . ?
O6 Mo6 O29 86.68(8) . . ?
O26 Mo6 O29 84.10(8) . . ?
O3 Mo6 O18 170.37(10) . . ?
O20 Mo6 O18 83.47(8) . . ?
O6 Mo6 O18 80.63(8) . . ?
O26 Mo6 O18 81.34(8) . . ?
O29 Mo6 O18 72.17(7) . . ?
O3 Mo6 Mo1 100.29(8) . . ?
O20 Mo6 Mo1 48.07(6) . . ?
O6 Mo6 Mo1 49.18(6) . . ?
O26 Mo6 Mo1 134.08(6) . . ?
O29 Mo6 Mo1 134.61(6) . . ?
O18 Mo6 Mo1 88.36(5) . . ?
O21 Sr1 O8W 120.69(9) 3_766 . ?
O21 Sr1 O28 125.11(7) 3_766 4_565 ?
O8W Sr1 O28 75.98(9) . 4_565 ?
O21 Sr1 O19 157.32(7) 3_766 . ?
O8W Sr1 O19 70.86(8) . . ?
O28 Sr1 O19 75.13(7) 4_565 . ?
O21 Sr1 O7W 68.67(8) 3_766 . ?
O8W Sr1 O7W 140.63(10) . . ?
O28 Sr1 O7W 69.62(8) 4_565 . ?
O19 Sr1 O7W 116.25(8) . . ?
O21 Sr1 O10W 72.28(7) 3_766 3_766 ?
O8W Sr1 O10W 70.26(9) . 3_766 ?
O28 Sr1 O10W 146.08(7) 4_565 3_766 ?
O19 Sr1 O10W 96.41(7) . 3_766 ?
O7W Sr1 O10W 139.71(8) . 3_766 ?
O21 Sr1 O27 69.07(7) 3_766 . ?
O8W Sr1 O27 130.38(9) . . ?
O28 Sr1 O27 142.59(7) 4_565 . ?
O19 Sr1 O27 88.56(6) . . ?
O7W Sr1 O27 88.99(8) . . ?
O10W Sr1 O27 67.83(6) 3_766 . ?
O21 Sr1 O31 79.37(7) 3_766 4_565 ?
O8W Sr1 O31 74.90(9) . 4_565 ?
O28 Sr1 O31 53.33(7) 4_565 4_565 ?
O19 Sr1 O31 123.31(7) . 4_565 ?
O7W Sr1 O31 69.49(8) . 4_565 ?
O10W Sr1 O31 112.70(7) 3_766 4_565 ?
O27 Sr1 O31 146.76(7) . 4_565 ?
O21 Sr1 O15 107.00(7) 3_766 . ?
O8W Sr1 O15 129.55(8) . . ?
O28 Sr1 O15 90.38(7) 4_565 . ?
O19 Sr1 O15 58.70(6) . . ?
O7W Sr1 O15 70.11(8) . . ?
O10W Sr1 O15 113.55(6) 3_766 . ?
O27 Sr1 O15 52.83(6) . . ?
O31 Sr1 O15 132.96(7) 4_565 . ?
O21 Sr1 P4 102.80(5) 3_766 4_565 ?
O8W Sr1 P4 72.58(7) . 4_565 ?
O28 Sr1 P4 27.09(5) 4_565 4_565 ?
O19 Sr1 P4 99.35(5) . 4_565 ?
O7W Sr1 P4 68.06(7) . 4_565 ?
O10W Sr1 P4 131.79(5) 3_766 4_565 ?
O27 Sr1 P4 156.94(5) . 4_565 ?
O31 Sr1 P4 26.27(5) 4_565 4_565 ?
O15 Sr1 P4 113.60(5) . 4_565 ?
O21 Sr1 P3 18.10(5) 3_766 3_766 ?
O8W Sr1 P3 108.34(7) . 3_766 ?
O28 Sr1 P3 111.30(5) 4_565 3_766 ?
O19 Sr1 P3 173.31(5) . 3_766 ?
O7W Sr1 P3 68.79(6) . 3_766 ?
O10W Sr1 P3 77.23(5) 3_766 3_766 ?
O27 Sr1 P3 87.12(5) . 3_766 ?
O31 Sr1 P3 61.93(5) 4_565 3_766 ?
O15 Sr1 P3 121.76(4) . 3_766 ?
P4 Sr1 P3 86.566(19) 4_565 3_766 ?
O17 Sr2 O6W 73.61(8) . . ?
O17 Sr2 O13 120.42(6) . 3_766 ?
O6W Sr2 O13 147.90(8) . 3_766 ?
O17 Sr2 O12 155.54(7) . 3_766 ?
O6W Sr2 O12 86.82(8) . 3_766 ?
O13 Sr2 O12 83.91(6) 3_766 3_766 ?
O17 Sr2 O21 93.96(7) . 3_766 ?
O6W Sr2 O21 74.74(8) . 3_766 ?
O13 Sr2 O21 75.52(7) 3_766 3_766 ?
O12 Sr2 O21 94.88(6) 3_766 3_766 ?
O17 Sr2 O5AW 80.6(3) . . ?
O6W Sr2 O5AW 70.8(3) . . ?
O13 Sr2 O5AW 136.5(3) 3_766 . ?
O12 Sr2 O5AW 79.2(3) 3_766 . ?
O21 Sr2 O5AW 145.2(3) 3_766 . ?
O17 Sr2 O27 56.48(6) . . ?
O6W Sr2 O27 113.93(8) . . ?
O13 Sr2 O27 65.25(6) 3_766 . ?
O12 Sr2 O27 147.68(6) 3_766 . ?
O21 Sr2 O27 69.18(7) 3_766 . ?
O5AW Sr2 O27 129.9(3) . . ?
O17 Sr2 O5W 95.05(11) . . ?
O6W Sr2 O5W 81.21(12) . . ?
O13 Sr2 O5W 122.29(12) 3_766 . ?
O12 Sr2 O5W 67.00(10) 3_766 . ?
O21 Sr2 O5W 150.73(11) 3_766 . ?
O5AW Sr2 O5W 16.0(2) . . ?
O27 Sr2 O5W 137.57(10) . . ?
O17 Sr2 O9W 84.66(8) . . ?
O6W Sr2 O9W 140.40(9) . . ?
O13 Sr2 O9W 71.70(8) 3_766 . ?
O12 Sr2 O9W 102.40(8) 3_766 . ?
O21 Sr2 O9W 140.76(8) 3_766 . ?
O5AW Sr2 O9W 73.3(3) . . ?
O27 Sr2 O9W 77.80(8) . . ?
O5W Sr2 O9W 67.94(11) . . ?
O17 Sr2 P2 143.70(5) . 3_766 ?
O6W Sr2 P2 132.75(7) . 3_766 ?
O13 Sr2 P2 23.65(4) 3_766 3_766 ?
O12 Sr2 P2 60.76(5) 3_766 3_766 ?
O21 Sr2 P2 74.96(5) 3_766 3_766 ?
O5AW Sr2 P2 127.5(3) . 3_766 ?
O27 Sr2 P2 87.50(5) . 3_766 ?
O5W Sr2 P2 111.59(11) . 3_766 ?
O9W Sr2 P2 83.20(7) . 3_766 ?
O17 Sr2 P3 109.29(5) . 3_766 ?
O6W Sr2 P3 66.21(7) . 3_766 ?
O13 Sr2 P3 81.70(5) 3_766 3_766 ?
O12 Sr2 P3 74.49(5) 3_766 3_766 ?
O21 Sr2 P3 21.95(5) 3_766 3_766 ?
O5AW Sr2 P3 130.1(3) . 3_766 ?
O27 Sr2 P3 90.96(5) . 3_766 ?
O5W Sr2 P3 130.36(9) . 3_766 ?
O9W Sr2 P3 153.39(6) . 3_766 ?
P2 Sr2 P3 72.162(18) 3_766 3_766 ?
O13 Mn2 O13 180.0 . 3_766 ?
O13 Mn2 O27 82.37(8) . 3_766 ?
O13 Mn2 O27 97.63(8) 3_766 3_766 ?
O13 Mn2 O27 97.63(8) . . ?
O13 Mn2 O27 82.37(8) 3_766 . ?
O27 Mn2 O27 180.0 3_766 . ?
O13 Mn2 O10W 86.46(8) . 3_766 ?
O13 Mn2 O10W 93.54(8) 3_766 3_766 ?
O27 Mn2 O10W 92.43(8) 3_766 3_766 ?
O27 Mn2 O10W 87.57(8) . 3_766 ?
O13 Mn2 O10W 93.54(8) . . ?
O13 Mn2 O10W 86.46(8) 3_766 . ?
O27 Mn2 O10W 87.57(8) 3_766 . ?
O27 Mn2 O10W 92.43(8) . . ?
O10W Mn2 O10W 180.0 3_766 . ?
O13 Mn2 Sr1 94.28(6) . 3_766 ?
O13 Mn2 Sr1 85.72(6) 3_766 3_766 ?
O27 Mn2 Sr1 44.71(6) 3_766 3_766 ?
O27 Mn2 Sr1 135.29(6) . 3_766 ?
O10W Mn2 Sr1 136.23(6) 3_766 3_766 ?
O10W Mn2 Sr1 43.77(6) . 3_766 ?
O13 Mn2 Sr2 40.14(6) . 3_766 ?
O13 Mn2 Sr2 139.86(5) 3_766 3_766 ?
O27 Mn2 Sr2 42.34(6) 3_766 3_766 ?
O27 Mn2 Sr2 137.66(6) . 3_766 ?
O10W Mn2 Sr2 86.89(6) 3_766 3_766 ?
O10W Mn2 Sr2 93.11(6) . 3_766 ?
Sr1 Mn2 Sr2 67.454(6) 3_766 3_766 ?
O10 Mn1 O10 180.0 . 3_666 ?
O10 Mn1 O6 84.12(7) . 3_666 ?
O10 Mn1 O6 95.88(8) 3_666 3_666 ?
O10 Mn1 O6 95.88(8) . . ?
O10 Mn1 O6 84.12(7) 3_666 . ?
O6 Mn1 O6 180.00(7) 3_666 . ?
O10 Mn1 O11 96.82(7) . . ?
O10 Mn1 O11 83.18(7) 3_666 . ?
O6 Mn1 O11 83.54(7) 3_666 . ?
O6 Mn1 O11 96.46(7) . . ?
O10 Mn1 O11 83.18(7) . 3_666 ?
O10 Mn1 O11 96.82(7) 3_666 3_666 ?
O6 Mn1 O11 96.46(7) 3_666 3_666 ?
O6 Mn1 O11 83.54(7) . 3_666 ?
O11 Mn1 O11 180.0 . 3_666 ?
O17 P1 O27 108.25(12) . . ?
O17 P1 O16 109.04(12) . . ?
O27 P1 O16 113.18(12) . . ?
O17 P1 O15 109.21(12) . . ?
O27 P1 O15 106.66(12) . . ?
O16 P1 O15 110.41(12) . . ?
O13 P2 O14 112.91(12) . . ?
O13 P2 O8 110.19(12) . . ?
O14 P2 O8 107.83(11) . . ?
O13 P2 O18 110.26(12) . . ?
O14 P2 O18 107.95(11) . . ?
O8 P2 O18 107.52(11) . . ?
O13 P2 Sr2 43.97(8) . 3_766 ?
O14 P2 Sr2 155.65(8) . 3_766 ?
O8 P2 Sr2 90.73(8) . 3_766 ?
O18 P2 Sr2 80.09(8) . 3_766 ?
O21 P3 O25 112.63(13) . . ?
O21 P3 O26 112.40(13) . . ?
O25 P3 O26 110.32(12) . . ?
O21 P3 O30 110.34(13) . . ?
O25 P3 O30 104.55(12) . . ?
O26 P3 O30 106.10(13) . . ?
O21 P3 Sr2 41.00(9) . 3_766 ?
O25 P3 Sr2 71.63(9) . 3_766 ?
O26 P3 Sr2 129.74(9) . 3_766 ?
O30 P3 Sr2 122.37(9) . 3_766 ?
O21 P3 Sr1 31.84(9) . 3_766 ?
O25 P3 Sr1 142.22(9) . 3_766 ?
O26 P3 Sr1 100.20(9) . 3_766 ?
O30 P3 Sr1 87.13(9) . 3_766 ?
Sr2 P3 Sr1 71.826(15) 3_766 3_766 ?
O31 P4 O22 111.19(14) . . ?
O31 P4 O23 111.26(13) . . ?
O22 P4 O23 109.93(12) . . ?
O31 P4 O28 104.82(14) . . ?
O22 P4 O28 110.01(13) . . ?
O23 P4 O28 109.51(14) . . ?
O31 P4 Sr1 54.96(10) . 4_566 ?
O22 P4 Sr1 122.39(9) . 4_566 ?
O23 P4 Sr1 127.48(9) . 4_566 ?
O28 P4 Sr1 49.96(9) . 4_566 ?
Mo6 O6 Mo1 81.71(7) . . ?
Mo6 O6 Mn1 133.82(10) . . ?
Mo1 O6 Mn1 134.40(10) . . ?
Mo2 O7 Mo1 113.35(9) . . ?
P2 O8 Mo4 126.33(11) . . ?
P2 O8 Mo3 125.92(11) . . ?
Mo4 O8 Mo3 101.75(8) . . ?
Mo2 O10 Mo4 82.17(8) . . ?
Mo2 O10 Mn1 134.61(10) . . ?
Mo4 O10 Mn1 134.42(10) . . ?
Mo5 O11 Mo3 82.35(8) . . ?
Mo5 O11 Mn1 133.38(10) . . ?
Mo3 O11 Mn1 132.15(10) . . ?
Mo5 O12 Mo3 83.44(8) . . ?
Mo5 O12 Sr2 122.50(9) . 3_766 ?
Mo3 O12 Sr2 136.69(10) . 3_766 ?
P2 O13 Mn2 135.94(13) . . ?
P2 O13 Sr2 112.38(11) . 3_766 ?
Mn2 O13 Sr2 108.05(8) . 3_766 ?
P2 O14 Mo1 126.01(11) . . ?
P2 O14 Mo2 126.67(11) . . ?
Mo1 O14 Mo2 100.60(8) . . ?
P1 O15 Mo2 132.94(13) . . ?
P1 O15 Sr1 95.23(9) . . ?
Mo2 O15 Sr1 103.55(8) . . ?
P1 O16 Mo1 135.96(13) . . ?
P1 O17 Sr2 99.24(10) . . ?
P2 O18 Mo5 126.79(11) . . ?
P2 O18 Mo6 126.33(11) . . ?
Mo5 O18 Mo6 101.24(8) . . ?
Mo4 O19 Mo2 83.83(8) . . ?
Mo4 O19 Sr1 163.07(11) . . ?
Mo2 O19 Sr1 113.08(9) . . ?
Mo6 O20 Mo1 84.06(8) . . ?
P3 O21 Sr1 130.06(13) . 3_766 ?
P3 O21 Sr2 117.06(12) . 3_766 ?
Sr1 O21 Sr2 110.84(8) 3_766 3_766 ?
P4 O22 Mo3 132.48(14) . . ?
P4 O23 Mo4 131.38(13) . . ?
P3 O25 Mo5 133.11(13) . . ?
P3 O26 Mo6 131.10(13) . . ?
P1 O27 Mn2 149.49(13) . . ?
P1 O27 Sr2 94.05(10) . . ?
Mn2 O27 Sr2 104.14(8) . . ?
P1 O27 Sr1 97.82(10) . . ?
Mn2 O27 Sr1 101.31(8) . . ?
Sr2 O27 Sr1 103.69(7) . . ?
P4 O28 Sr1 102.94(11) . 4_566 ?
P4 O28 H28A 109.5 . . ?
Sr1 O28 H28A 144.2 4_566 . ?
Mo5 O29 Mo6 112.52(9) . . ?
P3 O30 H30A 109.5 . . ?
P4 O31 Sr1 98.76(12) . 4_566 ?
C1 N1 C3 119.2(4) . . ?
C1 N1 H1A 120.4 . . ?
C3 N1 H1A 120.4 . . ?
N1 C1 C2 119.4(4) . . ?
N1 C1 H1 120.3 . . ?
C2 C1 H1 120.3 . . ?
C5 C2 C1 120.3(3) . . ?
C5 C2 H2 119.9 . . ?
C1 C2 H2 119.9 . . ?
C4 C3 N1 120.0(4) . . ?
C4 C3 H3A 120.0 . . ?
N1 C3 H3A 120.0 . . ?
C3 C4 C5 123.4(3) . . ?
C3 C4 H4 118.3 . . ?
C5 C4 H4 118.3 . . ?
C4 C5 C2 117.7(3) . . ?
C4 C5 C5 118.1(4) . 3_667 ?
C2 C5 C5 124.2(4) . 3_667 ?
H1WA O1W H1WB 120.0 . . ?
H2WA O2W H2WB 120.0 . . ?
H3C O3W H3D 107.7 . . ?
H4C O4W H4D 107.7 . . ?
Sr1 O8W H8C 114.1 . . ?
Sr1 O8W H8D 138.0 . . ?
H8C O8W H8D 107.7 . . ?
Sr2 O9W H9WA 120.0 . . ?
Sr2 O9W H9WB 120.0 . . ?
H9WA O9W H9WB 120.0 . . ?
Mn2 O10W Sr1 101.74(8) . 3_766 ?
Mn2 O10W H1OC 134.7 . . ?
Sr1 O10W H1OC 102.9 3_766 . ?
Mn2 O10W H10D 116.8 . . ?
Sr1 O10W H10D 67.1 3_766 . ?
H1OC O10W H10D 107.7 . . ?

loop_
_geom_bond_atom_site_label_1
_geom_bond_atom_site_label_2
_geom_bond_distance
_geom_bond_site_symmetry_2
_geom_bond_publ_flag
Mo1 O4 1.681(2) . ?
Mo1 O20 1.939(2) . ?
Mo1 O6 1.982(2) . ?
Mo1 O16 2.028(2) . ?
Mo1 O7 2.105(2) . ?
Mo1 O14 2.272(2) . ?
Mo1 Mo6 2.5923(4) . ?
Mo2 O2 1.673(2) . ?
Mo2 O19 1.948(2) . ?
Mo2 O10 1.973(2) . ?
Mo2 O15 2.047(2) . ?
Mo2 O7 2.095(2) . ?
Mo2 O14 2.290(2) . ?
Mo2 Mo4 2.5968(4) . ?
Mo3 O1 1.672(2) . ?
Mo3 O12 1.954(2) . ?
Mo3 O11 1.978(2) . ?
Mo3 O22 2.066(2) . ?
Mo3 O9 2.093(2) . ?
Mo3 O8 2.264(2) . ?
Mo3 Mo5 2.6004(4) . ?
Mo4 O24 1.679(2) . ?
Mo4 O19 1.940(2) . ?
Mo4 O10 1.978(2) . ?
Mo4 O23 2.064(2) . ?
Mo4 O8 2.261(2) . ?
Mo5 O5 1.679(2) . ?
Mo5 O12 1.954(2) . ?
Mo5 O11 1.972(2) . ?
Mo5 O25 2.064(2) . ?
Mo5 O29 2.099(2) . ?
Mo5 O18 2.268(2) . ?
Mo6 O3 1.672(2) . ?
Mo6 O20 1.933(2) . ?
Mo6 O6 1.981(2) . ?
Mo6 O26 2.061(2) . ?
Mo6 O29 2.130(2) . ?
Mo6 O18 2.281(2) . ?
Sr1 O21 2.553(2) 3_766 ?
Sr1 O8W 2.571(3) . ?
Sr1 O28 2.637(2) 4_565 ?
Sr1 O19 2.642(2) . ?
Sr1 O7W 2.692(3) . ?
Sr1 O10W 2.719(2) 3_766 ?
Sr1 O27 2.762(2) . ?
Sr1 O31 2.781(3) 4_565 ?
Sr1 O15 2.813(2) . ?
Sr1 P4 3.3566(8) 4_565 ?
Sr1 P3 3.7045(8) 3_766 ?
Sr2 O17 2.556(2) . ?
Sr2 O6W 2.593(3) . ?
Sr2 O13 2.612(2) 3_766 ?
Sr2 O12 2.633(2) 3_766 ?
Sr2 O21 2.640(2) 3_766 ?
Sr2 O5AW 2.672(12) . ?
Sr2 O27 2.676(2) . ?
Sr2 O5W 2.681(4) . ?
Sr2 O9W 2.718(3) . ?
Sr2 P2 3.4784(8) 3_766 ?
Sr2 P3 3.5835(8) 3_766 ?
Mn2 O13 2.136(2) . ?
Mn2 O13 2.136(2) 3_766 ?
Mn2 O27 2.194(2) 3_766 ?
Mn2 O27 2.194(2) . ?
Mn2 O10W 2.226(2) 3_766 ?
Mn2 O10W 2.226(2) . ?
Mn2 Sr1 3.8489(3) 3_766 ?
Mn2 Sr2 3.8522(3) 3_766 ?
Mn1 O10 2.179(2) . ?
Mn1 O10 2.179(2) 3_666 ?
Mn1 O6 2.197(2) 3_666 ?
Mn1 O6 2.197(2) . ?
Mn1 O11 2.248(2) . ?
Mn1 O11 2.248(2) 3_666 ?
P1 O17 1.522(2) . ?
P1 O27 1.536(2) . ?
P1 O16 1.537(2) . ?
P1 O15 1.557(2) . ?
P2 O13 1.509(2) . ?
P2 O14 1.540(2) . ?
P2 O8 1.547(2) . ?
P2 O18 1.552(2) . ?
P2 Sr2 3.4784(8) 3_766 ?
P3 O21 1.504(2) . ?
P3 O25 1.534(2) . ?
P3 O26 1.543(2) . ?
P3 O30 1.574(2) . ?
P3 Sr2 3.5835(8) 3_766 ?
P3 Sr1 3.7045(8) 3_766 ?
P4 O31 1.503(2) . ?
P4 O22 1.534(2) . ?
P4 O23 1.542(2) . ?
P4 O28 1.569(2) . ?
P4 Sr1 3.3566(8) 4_566 ?
O12 Sr2 2.633(2) 3_766 ?
O13 Sr2 2.612(2) 3_766 ?
O21 Sr1 2.553(2) 3_766 ?
O21 Sr2 2.640(2) 3_766 ?
O28 Sr1 2.637(2) 4_566 ?
O28 H28A 0.8200 . ?
O30 H30A 0.8200 . ?
O31 Sr1 2.781(3) 4_566 ?
N1 C1 1.368(5) . ?
N1 C3 1.376(5) . ?
N1 H1A 0.8600 . ?
C1 C2 1.394(5) . ?
C1 H1 0.9300 . ?
C2 C5 1.381(5) . ?
C2 H2 0.9300 . ?
C3 C4 1.333(5) . ?
C3 H3A 0.9300 . ?
C4 C5 1.346(4) . ?
C4 H4 0.9300 . ?
C5 C5 1.473(7) 3_667 ?
O1W H1WA 0.8499 . ?
O1W H1WB 0.8501 . ?
O2W H2WA 0.8498 . ?
O2W H2WB 0.8501 . ?
O3W H3C 0.8500 . ?
O3W H3D 0.8500 . ?
O4W H4C 0.8500 . ?
O4W H4D 0.8501 . ?
O8W H8C 0.8500 . ?
O8W H8D 0.8500 . ?
O9W H9WA 0.8500 . ?
O9W H9WB 0.8501 . ?
O10W Sr1 2.719(2) 3_766 ?
O10W H1OC 0.8502 . ?
O10W H10D 0.8502 . ?

loop_
_geom_hbond_atom_site_label_D
_geom_hbond_atom_site_label_H
_geom_hbond_atom_site_label_A
_geom_hbond_distance_DH
_geom_hbond_distance_HA
_geom_hbond_distance_DA
_geom_hbond_angle_DHA
_geom_hbond_site_symmetry_A
O28 H28A O1W 0.82 1.81 2.575(4) 154.5 .
O3W H3C O29 0.85 2.14 2.974(5) 167.7 .
O8W H8C O23 0.85 2.12 2.955(4) 165.3 .
O9W H9WA O10W 0.85 2.17 2.825(4) 133.4 .
O10W H1OC O20 0.85 2.00 2.723(3) 142.8 .
O30 H30A O31 0.82 1.81 2.628(3) 175.9 2_756
N1 H1A O3 0.86 2.40 3.179(5) 150.8 2_646
O1W H1WA O4 0.85 2.20 2.896(4) 138.9 3_666
O1W H1WB O2 0.85 2.09 2.926(4) 170.0 4_566
O2W H2WB O3W 0.85 2.16 2.985(7) 164.9 4_575
O3W H3D O1W 0.85 2.58 3.378(5) 157.4 2_656
O3W H3D O4 0.85 2.62 3.233(5) 130.4 4_576
O4W H4D O31 0.85 2.65 3.482(5) 166.2 3_766
O8W H8D O30 0.85 2.37 3.079(4) 140.9 2_746
O8W H8D O4W 0.85 2.62 3.205(7) 127.4 2_745
O9W H9WB O31 0.85 2.34 3.162(4) 163.3 3_766
O10W H10D O8W 0.85 2.34 3.047(4) 140.5 3_766
